data_2008527
loop_
_publ_author_name
'Perec, Mireille'
'Baggio, Ricardo'
'Garland, Maria Teresa'

_publ_section_title
;
 Hexakis(imidazole-<i>N</i>^3^)nickel(II) oxydiacetate ethanol solvate
;
_journal_issue 6
_journal_name_full 'Acta Crystallographica Section C'
_journal_page_first 858
_journal_page_last 860
_journal_paper_doi 10.1107/S0108270199001420
_journal_volume 55
_journal_year 1999
_chemical_formula_iupac '[Ni (C3 H4 N2)6]  (C4 H4 O5),  C2 H6 O'
_chemical_formula_moiety 'C18 H24 N12 Ni1 2+, C4 H4 O5 2-, C2 H6 O'
_chemical_formula_sum 'C24 H34 N12 Ni O6'
_chemical_formula_weight 645.34
_chemical_name_systematic
;
Hexakis(imidazole)nickel(II) oxydiacetate ethanol solvate
;
_space_group_IT_number 2
_symmetry_cell_setting triclinic
_symmetry_space_group_name_Hall '-P 1'
_symmetry_space_group_name_H-M 'P -1'
_audit_creation_method SHELXL-97
_cell_angle_alpha 77.735(14)
_cell_angle_beta 81.298(16)
_cell_angle_gamma 73.906(15)
_cell_formula_units_Z 2
_cell_length_a 8.9510(18)
_cell_length_b 10.8181(16)
_cell_length_c 16.585(3)
_cell_measurement_reflns_used 30
_cell_measurement_temperature 293(2)
_cell_measurement_theta_max 12.5
_cell_measurement_theta_min 7.5
_cell_volume 1500.5(5)
_computing_cell_refinement 'P3/P4-PC Diffractometer Program'
_computing_data_collection 'P3/P4-PC Diffractometer Program (Siemens, 1991)'
_computing_data_reduction 'XDISK in SHELXTL/PC (Sheldrick, 1994)'
_computing_molecular_graphics 'XP in SHELXTL/PC'
_computing_publication_material 'SHELXL97, PARST (Nardelli, 1983) and CSD (Allen & Kennard, 1993)'
_computing_structure_refinement 'SHELXL97 (Sheldrick, 1997)'
_computing_structure_solution 'SHELXS97 (Sheldrick, 1990)'
_diffrn_ambient_temperature 293(2)
_diffrn_measured_fraction_theta_full 0.915
_diffrn_measured_fraction_theta_max 0.915
_diffrn_measurement_device 'Siemens R3m'
_diffrn_measurement_method \w/2\q
_diffrn_radiation_monochromator graphite
_diffrn_radiation_source 'fine-focus sealed tube'
_diffrn_radiation_type MoK\a
_diffrn_radiation_wavelength 0.71073
_diffrn_reflns_av_R_equivalents 0.022
_diffrn_reflns_av_sigmaI/netI 0.045
_diffrn_reflns_limit_h_max 8
_diffrn_reflns_limit_h_min -1
_diffrn_reflns_limit_k_max 12
_diffrn_reflns_limit_k_min -12
_diffrn_reflns_limit_l_max 19
_diffrn_reflns_limit_l_min -19
_diffrn_reflns_number 5958
_diffrn_reflns_theta_full 25.05
_diffrn_reflns_theta_max 25.05
_diffrn_reflns_theta_min 1.99
_diffrn_standards_decay_% <2
_diffrn_standards_interval_count 98
_diffrn_standards_number 2
_exptl_absorpt_coefficient_mu 0.71
_exptl_absorpt_correction_T_max 0.90
_exptl_absorpt_correction_T_min 0.82
_exptl_absorpt_correction_type '\y scan'
_exptl_absorpt_process_details '(XEMP in SHELXTL/PC; Sheldrick, 1994)'
_exptl_crystal_colour violet
_exptl_crystal_density_diffrn 1.428
_exptl_crystal_density_method 'not measured'
_exptl_crystal_description plate
_exptl_crystal_F_000 676
_exptl_crystal_size_max 0.30
_exptl_crystal_size_mid 0.25
_exptl_crystal_size_min 0.12
_refine_diff_density_max 0.66
_refine_diff_density_min -0.34
_refine_ls_extinction_method none
_refine_ls_goodness_of_fit_ref 1.077
_refine_ls_hydrogen_treatment mixed
_refine_ls_matrix_type full
_refine_ls_number_parameters 408
_refine_ls_number_reflns 4849
_refine_ls_number_restraints 6
_refine_ls_restrained_S_all 1.099
_refine_ls_R_factor_all 0.076
_refine_ls_R_factor_gt 0.049
_refine_ls_shift/su_max <0.01
_refine_ls_shift/su_mean <0.01
_refine_ls_structure_factor_coef Fsqd
_refine_ls_weighting_details 'w = 1/[\s^2^(Fo^2^)+(0.075P)^2^+1.148P] where P = (Fo^2^+2Fc^2^)/3'
_refine_ls_weighting_scheme calc
_refine_ls_wR_factor_ref 0.147
_reflns_number_gt 3533
_reflns_number_total 4849
_reflns_threshold_expression I>2\s(I)
_cod_data_source_file bk1429.cif
_cod_data_source_block I
_cod_depositor_comments
;
The following automatic conversions were performed:
'_symmetry_cell_setting' value 'Triclinic' changed to 'triclinic'
according to '/home/saulius/struct/CIF-dictionaries/cif_core.dic'
dictionary named 'cif_core.dic' version 2.4.1 from
2010-06-29.

'_geom_bond_publ_flag' value 'Y' changed to 'y' according to
'/home/saulius/struct/CIF-dictionaries/cif_core.dic' dictionary named
'cif_core.dic' version 2.4.1 from 2010-06-29 (6
times).

'_geom_bond_publ_flag' value 'N' changed to 'n' according to
'/home/saulius/struct/CIF-dictionaries/cif_core.dic' dictionary named
'cif_core.dic' version 2.4.1 from 2010-06-29 (40 times).

Automatic conversion script
Id: cif_fix_enum 1527 2010-12-29 10:47:43Z saulius 

The following automatic conversions were performed:

'_refine_ls_weighting_scheme' value 'calc w =
1/[\s^2^(Fo^2^)+(0.075P)^2^+1.148P] where P = (Fo^2^+2Fc^2^)/3' was
changed to 'calc'. New tag '_refine_ls_weighting_details' was
created. The value of the new tag was set to 'w =
1/[\s^2^(Fo^2^)+(0.075P)^2^+1.148P] where P = (Fo^2^+2Fc^2^)/3'.

Automatic conversion script
Id: cif_fix_values 3143 2015-03-26 13:38:13Z robertas 
;
_cod_database_code 2008527

loop_
_symmetry_equiv_pos_as_xyz
'x, y, z'
'-x, -y, -z'

loop_
_atom_site_label
_atom_site_fract_x
_atom_site_fract_y
_atom_site_fract_z
_atom_site_U_iso_or_equiv
_atom_site_adp_type
_atom_site_calc_flag
_atom_site_refinement_flags
_atom_site_occupancy
_atom_site_disorder_assembly
_atom_site_disorder_group
_atom_site_type_symbol
Ni1 .07399(6) .28250(5) .29291(3) .02722(19) Uani d . 1 . . Ni
N1A .1876(4) .1838(3) .40115(19) .0313(8) Uani d . 1 . . N
N2A .2952(4) .1475(4) .5181(2) .0390(9) Uani d D 1 . . N
H2AA .319(5) .166(4) .562(2) .047 Uiso d D 1 . . H
C1A .2270(5) .2383(4) .4565(2) .0361(10) Uani d . 1 . . C
H1A .2098 .3280 .4532 .043 Uiso calc R 1 . . H
C2A .3005(6) .0289(4) .5010(3) .0457(12) Uani d . 1 . . C
H2A .3418 -.0522 .5325 .055 Uiso calc R 1 . . H
C3A .2346(5) .0510(4) .4295(3) .0395(11) Uani d . 1 . . C
H3A .2228 -.0133 .4035 .047 Uiso calc R 1 . . H
N1B -.0367(4) .3833(3) .18531(19) .0316(8) Uani d . 1 . . N
N2B -.1559(5) .4224(4) .0724(2) .0429(10) Uani d D 1 . . N
H2BA -.195(5) .402(5) .035(3) .051 Uiso d D 1 . . H
C1B -.0945(6) .3316(5) .1360(3) .0415(11) Uani d . 1 . . C
H1B -.0932 .2436 .1440 .050 Uiso calc R 1 . . H
C2B -.1350(5) .5373(5) .0815(3) .0429(11) Uani d . 1 . . C
H2B -.1648 .6175 .0466 .051 Uiso calc R 1 . . H
C3B -.0631(5) .5137(4) .1506(3) .0362(10) Uani d . 1 . . C
H3B -.0353 .5763 .1718 .043 Uiso calc R 1 . . H
N1C -.1472(4) .3110(3) .36529(19) .0305(8) Uani d . 1 . . N
N2C -.3234(5) .3074(4) .4741(2) .0429(10) Uani d D 1 . . N
H2CA -.362(5) .286(5) .525(2) .051 Uiso d D 1 . . H
C1C -.1733(5) .2653(4) .4453(2) .0370(10) Uani d . 1 . . C
H1C -.0965 .2104 .4778 .044 Uiso calc R 1 . . H
C2C -.3977(6) .3847(5) .4101(3) .0566(14) Uani d . 1 . . C
H2C -.5030 .4290 .4114 .068 Uiso calc R 1 . . H
C3C -.2899(6) .3861(5) .3434(3) .0500(13) Uani d . 1 . . C
H3C -.3102 .4315 .2903 .060 Uiso calc R 1 . . H
N1D .2946(4) .2576(3) .2194(2) .0336(8) Uani d . 1 . . N
N2D .4727(5) .2922(5) .1167(2) .0518(11) Uani d D 1 . . N
H2DA .519(6) .325(5) .074(2) .062 Uiso d D 1 . . H
C1D .3235(5) .3272(4) .1456(2) .0381(10) Uani d . 1 . . C
H1D .2483 .3928 .1174 .046 Uiso calc R 1 . . H
C2D .5462(6) .1953(6) .1742(3) .0612(15) Uani d . 1 . . C
H2D .6515 .1513 .1708 .073 Uiso calc R 1 . . H
C3D .4367(6) .1747(5) .2378(3) .0499(12) Uani d . 1 . . C
H3D .4549 .1138 .2864 .060 Uiso calc R 1 . . H
N1E .0969(4) .4604(3) .31732(19) .0314(8) Uani d . 1 . . N
N2E .2046(5) .6120(4) .3343(2) .0412(9) Uani d D 1 . . N
H2EA .279(5) .652(4) .330(3) .049 Uiso d D 1 . . H
C1E .2233(5) .5046(4) .3025(3) .0365(10) Uani d . 1 . . C
H1E .3151 .4654 .2731 .044 Uiso calc R 1 . . H
C2E .0572(6) .6420(5) .3708(3) .0517(13) Uani d . 1 . . C
H2E .0102 .7125 .3975 .062 Uiso calc R 1 . . H
C3E -.0085(6) .5480(4) .3606(3) .0465(12) Uani d . 1 . . C
H3E -.1102 .5434 .3802 .056 Uiso calc R 1 . . H
N1F .0463(4) .1043(3) .2711(2) .0307(8) Uani d . 1 . . N
N2F .0832(5) -.0773(4) .2227(2) .0437(10) Uani d D 1 . . N
H2FA .128(5) -.143(4) .199(3) .052 Uiso d D 1 . . H
C1F .1457(6) .0171(4) .2304(3) .0390(11) Uani d . 1 . . C
H1F .2470 .0216 .2096 .047 Uiso calc R 1 . . H
C2F -.0655(6) -.0518(4) .2601(3) .0454(12) Uani d . 1 . . C
H2F -.1378 -.1007 .2643 .054 Uiso calc R 1 . . H
C3F -.0865(6) .0594(4) .2900(3) .0405(11) Uani d . 1 . . C
H3F -.1778 .0998 .3192 .049 Uiso calc R 1 . . H
C4 .3126(5) -.3169(4) .0909(2) .0317(9) Uani d . 1 . . C
C5 .4573(5) -.3154(5) .1268(3) .0477(13) Uani d . 1 . . C
H5A .5235 -.4037 .1372 .057 Uiso calc R 1 . . H
H5B .5154 -.2623 .0867 .057 Uiso calc R 1 . . H
C6 .5496(6) -.2359(5) .2260(3) .0458(12) Uani d . 1 . . C
H6A .5654 -.1548 .1921 .055 Uiso calc R 1 . . H
H6B .6431 -.3047 .2170 .055 Uiso calc R 1 . . H
C7 .5251(5) -.2224(4) .3167(2) .0338(10) Uani d . 1 . . C
O1 .3410(4) -.3696(3) .02724(17) .0455(8) Uani d . 1 . . O
O2 .1822(4) -.2708(3) .12390(19) .0468(8) Uani d . 1 . . O
O3 .4207(4) -.2654(3) .20108(18) .0498(9) Uani d . 1 . . O
O4 .4110(4) -.2547(3) .36036(17) .0459(8) Uani d . 1 . . O
O5 .6249(4) -.1815(4) .3397(2) .0594(10) Uani d . 1 . . O
O6 -.0169(13) -.1335(11) .0047(6) .121(3) Uani d P .52 . . O
C8 -.1634(15) -.0927(18) .0496(10) .122(5) Uani d P .52 . . C
H8A -.1614 -.0199 .0745 .147 Uiso calc PR .52 . . H
H8B -.1777 -.1638 .0943 .147 Uiso calc PR .52 . . H
C9 -.3060(18) -.0507(18) -.0014(9) .134(6) Uani d P .52 . . C
H9A -.3979 -.0137 .0323 .175 Uiso calc PR .52 . . H
H9B -.3199 -.1256 -.0188 .175 Uiso calc PR .52 . . H
H9C -.2886 .0132 -.0492 .175 Uiso calc PR .52 . . H

loop_
_atom_site_aniso_label
_atom_site_aniso_U_11
_atom_site_aniso_U_22
_atom_site_aniso_U_33
_atom_site_aniso_U_12
_atom_site_aniso_U_13
_atom_site_aniso_U_23
Ni1 .0282(3) .0263(3) .0270(3) -.0069(2) -.0029(2) -.00436(19)
N1A .031(2) .0318(19) .0300(17) -.0051(16) -.0062(14) -.0034(14)
N2A .042(2) .044(2) .0333(19) -.0115(18) -.0127(17) -.0049(17)
C1A .038(3) .036(2) .035(2) -.009(2) -.0070(19) -.0054(18)
C2A .053(3) .034(2) .044(3) -.004(2) -.017(2) .006(2)
C3A .048(3) .027(2) .043(2) -.005(2) -.013(2) -.0047(18)
N1B .031(2) .0345(19) .0292(17) -.0085(16) -.0043(15) -.0043(14)
N2B .039(2) .059(3) .0320(19) -.012(2) -.0096(17) -.0076(18)
C1B .047(3) .044(3) .036(2) -.019(2) -.005(2) -.004(2)
C2B .042(3) .042(3) .039(2) -.003(2) -.007(2) -.003(2)
C3B .033(3) .035(2) .038(2) -.002(2) -.0084(19) -.0058(19)
N1C .033(2) .0281(18) .0318(18) -.0078(16) -.0023(15) -.0077(14)
N2C .040(3) .050(2) .037(2) -.014(2) .0078(18) -.0113(18)
C1C .038(3) .037(2) .034(2) -.010(2) -.0009(19) -.0033(18)
C2C .032(3) .070(4) .055(3) -.002(3) -.001(2) -.001(3)
C3C .036(3) .061(3) .039(2) -.001(2) -.005(2) .006(2)
N1D .032(2) .0341(19) .0361(19) -.0103(16) -.0027(15) -.0059(15)
N2D .042(3) .076(3) .038(2) -.024(2) .0091(19) -.010(2)
C1D .033(3) .046(3) .035(2) -.010(2) .0022(19) -.0081(19)
C2D .028(3) .083(4) .063(3) -.004(3) .002(2) -.009(3)
C3D .032(3) .060(3) .053(3) -.008(2) -.005(2) -.004(2)
N1E .034(2) .0268(18) .0328(18) -.0080(16) -.0044(15) -.0032(14)
N2E .047(3) .038(2) .046(2) -.0216(19) -.0056(19) -.0082(17)
C1E .039(3) .034(2) .039(2) -.013(2) -.0041(19) -.0074(19)
C2E .053(4) .042(3) .066(3) -.016(3) .005(3) -.026(2)
C3E .042(3) .041(3) .058(3) -.010(2) .005(2) -.018(2)
N1F .032(2) .0272(18) .0345(18) -.0084(16) -.0030(15) -.0072(14)
N2F .051(3) .029(2) .053(2) -.0067(19) -.005(2) -.0172(17)
C1F .037(3) .036(2) .045(2) -.006(2) -.004(2) -.013(2)
C2F .047(3) .039(3) .055(3) -.020(2) .000(2) -.010(2)
C3F .038(3) .035(2) .050(3) -.011(2) .001(2) -.012(2)
C4 .033(3) .034(2) .029(2) -.012(2) -.0013(18) -.0040(17)
C5 .037(3) .077(4) .038(2) -.016(3) .002(2) -.029(2)
C6 .038(3) .071(3) .038(2) -.020(3) -.002(2) -.020(2)
C7 .034(3) .034(2) .033(2) -.006(2) -.0068(19) -.0066(18)
O1 .043(2) .065(2) .0354(16) -.0170(17) -.0001(14) -.0213(15)
O2 .034(2) .055(2) .0550(19) -.0049(16) -.0068(15) -.0256(16)
O3 .0331(19) .089(3) .0396(17) -.0232(18) .0033(14) -.0337(17)
O4 .052(2) .063(2) .0324(16) -.0305(18) .0047(15) -.0129(15)
O5 .057(2) .093(3) .0462(19) -.042(2) -.0102(17) -.0187(19)
O6 .125(5) .125(6) .105(5) .010(4) -.044(4) -.034(4)
C8 .120(8) .146(10) .118(9) -.052(7) -.002(6) -.044(8)
C9 .133(9) .151(14) .082(9) -.019(11) .005(8) .026(10)

loop_
_atom_type_symbol
_atom_type_description
_atom_type_scat_dispersion_real
_atom_type_scat_dispersion_imag
_atom_type_scat_source
C C 0.0033 0.0016 'International Tables Vol C Tables 4.2.6.8 and 6.1.1.4'
H H 0.0000 0.0000 'International Tables Vol C Tables 4.2.6.8 and 6.1.1.4'
N N 0.0061 0.0033 'International Tables Vol C Tables 4.2.6.8 and 6.1.1.4'
O O 0.0106 0.0060 'International Tables Vol C Tables 4.2.6.8 and 6.1.1.4'
Ni Ni 0.3393 1.1124 'International Tables Vol C Tables 4.2.6.8 and 6.1.1.4'

loop_
_geom_angle_atom_site_label_1
_geom_angle_atom_site_label_2
_geom_angle_atom_site_label_3
_geom_angle
_geom_angle_publ_flag
N1B Ni1 N1E 90.59(13) n
N1B Ni1 N1F 89.85(13) n
N1E Ni1 N1F 178.47(13) n
N1B Ni1 N1A 178.94(13) n
N1E Ni1 N1A 88.44(13) n
N1F Ni1 N1A 91.13(13) n
N1B Ni1 N1C 90.15(13) n
N1E Ni1 N1C 89.13(13) n
N1F Ni1 N1C 89.41(13) n
N1A Ni1 N1C 90.28(13) n
N1B Ni1 N1D 89.18(13) n
N1E Ni1 N1D 90.11(13) n
N1F Ni1 N1D 91.36(13) n
N1A Ni1 N1D 90.38(13) n
N1C Ni1 N1D 178.97(13) n
C1A N1A C3A 105.1(3) n
C1A N1A Ni1 126.9(3) n
C3A N1A Ni1 128.0(3) n
C1A N2A C2A 106.9(4) n
N1A C1A N2A 111.5(4) n
C3A C2A N2A 107.1(4) n
C2A C3A N1A 109.4(4) n
C1B N1B C3B 104.9(3) n
C1B N1B Ni1 126.3(3) n
C3B N1B Ni1 128.9(3) n
C1B N2B C2B 107.0(4) n
N1B C1B N2B 111.4(4) n
C3B C2B N2B 106.9(4) n
C2B C3B N1B 109.8(4) n
C1C N1C C3C 104.1(4) n
C1C N1C Ni1 126.4(3) n
C3C N1C Ni1 129.4(3) n
C1C N2C C2C 106.9(4) n
N1C C1C N2C 112.2(4) n
N2C C2C C3C 106.7(4) n
C2C C3C N1C 110.2(4) n
C1D N1D C3D 104.7(4) n
C1D N1D Ni1 125.7(3) n
C3D N1D Ni1 129.5(3) n
C1D N2D C2D 107.5(4) n
N1D C1D N2D 111.8(4) n
N2D C2D C3D 106.6(5) n
C2D C3D N1D 109.4(5) n
C1E N1E C3E 104.0(4) n
C1E N1E Ni1 127.1(3) n
C3E N1E Ni1 128.4(3) n
C1E N2E C2E 107.5(4) n
N1E C1E N2E 112.3(4) n
N2E C2E C3E 105.9(4) n
C2E C3E N1E 110.3(4) n
C1F N1F C3F 104.3(3) n
C1F N1F Ni1 128.6(3) n
C3F N1F Ni1 126.8(3) n
C1F N2F C2F 107.7(4) n
N1F C1F N2F 111.9(4) n
C3F C2F N2F 105.8(4) n
C2F C3F N1F 110.3(4) n
O2 C4 O1 125.8(4) n
O2 C4 C5 120.3(4) n
O1 C4 C5 113.8(4) n
O3 C5 C4 112.0(4) n
O3 C6 C7 112.0(4) n
O5 C7 O4 126.7(4) n
O5 C7 C6 115.0(4) n
O4 C7 C6 118.3(4) n
C5 O3 C6 112.9(3) n
O6 C8 C9 115.5(13) n

loop_
_geom_bond_atom_site_label_1
_geom_bond_atom_site_label_2
_geom_bond_site_symmetry_2
_geom_bond_distance
_geom_bond_publ_flag
Ni1 N1B . 2.113(3) y
Ni1 N1E . 2.118(3) y
Ni1 N1F . 2.121(3) y
Ni1 N1A . 2.129(3) y
Ni1 N1C . 2.134(3) y
Ni1 N1D . 2.139(4) y
N1A C1A . 1.327(5) n
N1A C3A . 1.378(5) n
N2A C1A . 1.345(5) n
N2A C2A . 1.358(6) n
C2A C3A . 1.350(6) n
N1B C1B . 1.316(5) n
N1B C3B . 1.375(5) n
N2B C1B . 1.346(6) n
N2B C2B . 1.350(6) n
C2B C3B . 1.342(6) n
N1C C1C . 1.323(5) n
N1C C3C . 1.365(6) n
N2C C1C . 1.341(6) n
N2C C2C . 1.340(6) n
C2C C3C . 1.355(7) n
N1D C1D . 1.325(5) n
N1D C3D . 1.372(6) n
N2D C1D . 1.326(6) n
N2D C2D . 1.350(7) n
C2D C3D . 1.353(7) n
N1E C1E . 1.317(5) n
N1E C3E . 1.375(5) n
N2E C1E . 1.336(5) n
N2E C2E . 1.348(6) n
C2E C3E . 1.358(6) n
N1F C1F . 1.327(5) n
N1F C3F . 1.375(6) n
N2F C1F . 1.329(6) n
N2F C2F . 1.361(6) n
C2F C3F . 1.351(6) n
C4 O2 . 1.229(5) n
C4 O1 . 1.264(5) n
C4 C5 . 1.510(6) n
C5 O3 . 1.408(5) n
C6 O3 . 1.417(5) n
C6 C7 . 1.518(5) n
C7 O5 . 1.239(5) n
C7 O4 . 1.247(5) n
O6 C8 . 1.411(9) n
C8 C9 . 1.546(9) n

loop_
_geom_hbond_atom_site_label_D
_geom_hbond_atom_site_label_H
_geom_hbond_atom_site_label_A
_geom_hbond_site_symmetry_A
_geom_hbond_distance_DH
_geom_hbond_distance_HA
_geom_hbond_distance_DA
_geom_hbond_angle_DHA
N2A H2AA O5 2_656 0.88(5) 1.82(5) 2.690(6) 172(4)
N2B H2BA O1 2_555 0.85(5) 1.93(6) 2.749(6) 163(4)
N2C H2CA O4 2_556 0.87(4) 1.87(3) 2.723(5) 168(3)
N2D H2DA O1 2_655 0.83(4) 1.99(4) 2.812(5) 169(4)
N2E H2EA O4 1_565 0.88(5) 1.93(5) 2.768(6) 160(4)
N2F H2FA O2 1_555 0.86(4) 1.98(5) 2.801(5) 163(4)

loop_
_geom_torsion_atom_site_label_1
_geom_torsion_atom_site_label_2
_geom_torsion_atom_site_label_3
_geom_torsion_atom_site_label_4
_geom_torsion
_geom_torsion_publ_flag
N1B Ni1 N1A C1A 32(7) n
N1E Ni1 N1A C1A 6.7(4) n
N1F Ni1 N1A C1A -171.8(4) n
N1C Ni1 N1A C1A -82.4(4) n
N1D Ni1 N1A C1A 96.8(4) n
N1B Ni1 N1A C3A -149(7) n
N1E Ni1 N1A C3A -174.0(4) n
N1F Ni1 N1A C3A 7.5(4) n
N1C Ni1 N1A C3A 96.9(4) n
N1D Ni1 N1A C3A -83.9(4) n
C3A N1A C1A N2A -0.3(5) n
Ni1 N1A C1A N2A 179.1(3) n
C2A N2A C1A N1A 0.4(5) n
C1A N2A C2A C3A -0.3(5) n
N2A C2A C3A N1A 0.1(5) n
C1A N1A C3A C2A 0.1(5) n
Ni1 N1A C3A C2A -179.3(3) n
N1E Ni1 N1B C1B -176.8(4) n
N1F Ni1 N1B C1B 1.7(4) n
N1A Ni1 N1B C1B 158(7) n
N1C Ni1 N1B C1B -87.7(4) n
N1D Ni1 N1B C1B 93.1(4) n
N1E Ni1 N1B C3B 4.0(4) n
N1F Ni1 N1B C3B -177.4(4) n
N1A Ni1 N1B C3B -21(7) n
N1C Ni1 N1B C3B 93.2(4) n
N1D Ni1 N1B C3B -86.1(4) n
C3B N1B C1B N2B -0.1(5) n
Ni1 N1B C1B N2B -179.4(3) n
C2B N2B C1B N1B 0.5(5) n
C1B N2B C2B C3B -0.6(5) n
N2B C2B C3B N1B 0.5(5) n
C1B N1B C3B C2B -0.3(5) n
Ni1 N1B C3B C2B 179.0(3) n
N1B Ni1 N1C C1C 176.5(3) n
N1E Ni1 N1C C1C -92.9(3) n
N1F Ni1 N1C C1C 86.7(3) n
N1A Ni1 N1C C1C -4.5(3) n
N1D Ni1 N1C C1C -135(7) n
N1B Ni1 N1C C3C -8.9(4) n
N1E Ni1 N1C C3C 81.7(4) n
N1F Ni1 N1C C3C -98.7(4) n
N1A Ni1 N1C C3C 170.2(4) n
N1D Ni1 N1C C3C 40(7) n
C3C N1C C1C N2C 0.1(5) n
Ni1 N1C C1C N2C 175.8(3) n
C2C N2C C1C N1C -0.5(5) n
C1C N2C C2C C3C 0.8(6) n
N2C C2C C3C N1C -0.8(6) n
C1C N1C C3C C2C 0.5(5) n
Ni1 N1C C3C C2C -175.1(3) n
N1B Ni1 N1D C1D 19.4(3) n
N1E Ni1 N1D C1D -71.2(3) n
N1F Ni1 N1D C1D 109.2(3) n
N1A Ni1 N1D C1D -159.6(3) n
N1C Ni1 N1D C1D -29(7) n
N1B Ni1 N1D C3D -164.5(4) n
N1E Ni1 N1D C3D 104.9(4) n
N1F Ni1 N1D C3D -74.7(4) n
N1A Ni1 N1D C3D 16.4(4) n
N1C Ni1 N1D C3D 147(7) n
C3D N1D C1D N2D 0.8(5) n
Ni1 N1D C1D N2D 177.6(3) n
C2D N2D C1D N1D -0.3(6) n
C1D N2D C2D C3D -0.3(6) n
N2D C2D C3D N1D 0.8(6) n
C1D N1D C3D C2D -0.9(5) n
Ni1 N1D C3D C2D -177.6(3) n
N1B Ni1 N1E C1E -101.4(3) n
N1F Ni1 N1E C1E 152(5) n
N1A Ni1 N1E C1E 78.1(3) n
N1C Ni1 N1E C1E 168.4(3) n
N1D Ni1 N1E C1E -12.3(3) n
N1B Ni1 N1E C3E 87.2(4) n
N1F Ni1 N1E C3E -20(5) n
N1A Ni1 N1E C3E -93.3(4) n
N1C Ni1 N1E C3E -3.0(4) n
N1D Ni1 N1E C3E 176.3(4) n
C3E N1E C1E N2E 0.8(5) n
Ni1 N1E C1E N2E -172.3(3) n
C2E N2E C1E N1E -1.2(5) n
C1E N2E C2E C3E 1.0(5) n
N2E C2E C3E N1E -0.5(6) n
C1E N1E C3E C2E -0.1(5) n
Ni1 N1E C3E C2E 172.8(3) n
N1B Ni1 N1F C1F 93.1(4) n
N1E Ni1 N1F C1F -160(5) n
N1A Ni1 N1F C1F -86.5(4) n
N1C Ni1 N1F C1F -176.8(4) n
N1D Ni1 N1F C1F 3.9(4) n
N1B Ni1 N1F C3F -80.3(3) n
N1E Ni1 N1F C3F 26(5) n
N1A Ni1 N1F C3F 100.1(3) n
N1C Ni1 N1F C3F 9.8(3) n
N1D Ni1 N1F C3F -169.5(3) n
C3F N1F C1F N2F 0.2(5) n
Ni1 N1F C1F N2F -174.3(3) n
C2F N2F C1F N1F 0.1(5) n
C1F N2F C2F C3F -0.4(5) n
N2F C2F C3F N1F 0.5(5) n
C1F N1F C3F C2F -0.5(5) n
Ni1 N1F C3F C2F 174.2(3) n
O2 C4 C5 O3 3.9(6) n
O1 C4 C5 O3 -175.3(4) n
O3 C6 C7 O5 -171.8(4) n
O3 C6 C7 O4 9.3(6) n
C4 C5 O3 C6 -166.8(4) n
C7 C6 O3 C5 -162.5(4) n
